data_2234716
loop_
_publ_author_name
'Chen, Jinhua'
'Wang, Yuezhu'
'Zheng, Chun'
'Luo, Yifan'

_publ_section_title
;
 Poly[(acetato-\k^2^<i>O</i>,<i>O</i>')aqua(\m~4~-1<i>H</i>-benzimidazole-5,6-dicarboxylato-\k^6^<i>N</i>^3^:<i>O</i>^5^,<i>O</i>^5'^:<i>O</i>^5^,<i>O</i>^6^:<i>O</i>^6'^)cerium(III)]
;
_journal_coeditor_code LH5440
_journal_issue 5
_journal_name_full 'Acta Crystallographica Section E'
_journal_page_first m673
_journal_paper_doi 10.1107/S1600536812017503
_journal_volume 68
_journal_year 2012
_chemical_formula_iupac '[Ce (C9 H4 N2 O4) (C2 H3 O2) (H2 O)]'
_chemical_formula_moiety 'C11 H9 Ce N2 O7'
_chemical_formula_sum 'C11 H9 Ce N2 O7'
_chemical_formula_weight 421.32
_chemical_name_systematic
;
Poly[(acetato-\k^2^<i>O</i>,<i>O</i>')aqua(\m~4~-1<i>H</i>-benzimidazole-5,6-
dicarboxylato-
\k^6^<i>N</i>^3^:<i>O</i>^5^,<i>O</i>^5'^:<i>O</i>^5^,<i>O</i>^6^:
<i>O</i>^6'^)cerium(III)]
;
_space_group_IT_number 2
_symmetry_cell_setting triclinic
_symmetry_space_group_name_Hall '-P 1'
_symmetry_space_group_name_H-M 'P -1'
_atom_sites_solution_hydrogens geom
_atom_sites_solution_primary direct
_atom_sites_solution_secondary difmap
_audit_creation_method SHELXL-97
_cell_angle_alpha 86.895(2)
_cell_angle_beta 86.510(2)
_cell_angle_gamma 84.707(2)
_cell_formula_units_Z 2
_cell_length_a 7.4577(15)
_cell_length_b 9.0399(19)
_cell_length_c 9.792(2)
_cell_measurement_reflns_used 2613
_cell_measurement_temperature 293(2)
_cell_measurement_theta_max 25.24
_cell_measurement_theta_min 2.09
_cell_volume 655.3(2)
_computing_cell_refinement 'SAINT (Bruker, 2005)'
_computing_data_collection 'APEX2 (Bruker, 2005)'
_computing_data_reduction 'SAINT (Bruker, 2005)'
_computing_molecular_graphics 'ORTEP-3 (Farrugia, 1997)'
_computing_publication_material 'SHELXL97 (Sheldrick, 2008) and PLATON (Spek, 2009)'
_computing_structure_refinement 'SHELXL97 (Sheldrick, 2008)'
_computing_structure_solution 'SHELXS97 (Sheldrick, 2008)'
_diffrn_ambient_temperature 293(2)
_diffrn_measured_fraction_theta_full 0.981
_diffrn_measured_fraction_theta_max 0.981
_diffrn_measurement_device_type 'Bruker APEXII CCD'
_diffrn_measurement_method '\f and \w scans'
_diffrn_radiation_monochromator graphite
_diffrn_radiation_source 'fine-focus sealed tube'
_diffrn_radiation_type MoK\a
_diffrn_radiation_wavelength 0.71073
_diffrn_reflns_av_R_equivalents 0.0160
_diffrn_reflns_av_sigmaI/netI 0.0311
_diffrn_reflns_limit_h_max 8
_diffrn_reflns_limit_h_min -8
_diffrn_reflns_limit_k_max 7
_diffrn_reflns_limit_k_min -10
_diffrn_reflns_limit_l_max 10
_diffrn_reflns_limit_l_min -11
_diffrn_reflns_number 3390
_diffrn_reflns_theta_full 25.24
_diffrn_reflns_theta_max 25.24
_diffrn_reflns_theta_min 2.09
_exptl_absorpt_coefficient_mu 3.509
_exptl_absorpt_correction_T_max 0.680
_exptl_absorpt_correction_T_min 0.584
_exptl_absorpt_correction_type multi-scan
_exptl_absorpt_process_details '(SADABS; Bruker, 2005)'
_exptl_crystal_colour colorless
_exptl_crystal_density_diffrn 2.135
_exptl_crystal_density_method 'not measured'
_exptl_crystal_description block
_exptl_crystal_F_000 406
_exptl_crystal_size_max 0.17
_exptl_crystal_size_mid 0.13
_exptl_crystal_size_min 0.11
_refine_diff_density_max 0.740
_refine_diff_density_min -0.586
_refine_ls_extinction_method none
_refine_ls_goodness_of_fit_ref 1.052
_refine_ls_hydrogen_treatment mixed
_refine_ls_matrix_type full
_refine_ls_number_parameters 203
_refine_ls_number_reflns 2321
_refine_ls_number_restraints 130
_refine_ls_restrained_S_all 1.022
_refine_ls_R_factor_all 0.0243
_refine_ls_R_factor_gt 0.0228
_refine_ls_shift/su_max 0.004
_refine_ls_shift/su_mean 0.000
_refine_ls_structure_factor_coef Fsqd
_refine_ls_weighting_details 'calc w=1/[\s^2^(Fo^2^)+(0.0217P)^2^+1.2938P] where P=(Fo^2^+2Fc^2^)/3'
_refine_ls_weighting_scheme calc
_refine_ls_wR_factor_gt 0.0532
_refine_ls_wR_factor_ref 0.0540
_reflns_number_gt 2194
_reflns_number_total 2366
_reflns_threshold_expression I>2\s(I)
_cod_data_source_file lh5440.cif
_cod_data_source_block I
_cod_database_code 2234716
_cod_database_fobs_code 2234716

loop_
_symmetry_equiv_pos_as_xyz
'x, y, z'
'-x, -y, -z'

loop_
_atom_site_type_symbol
_atom_site_label
_atom_site_fract_x
_atom_site_fract_y
_atom_site_fract_z
_atom_site_U_iso_or_equiv
_atom_site_adp_type
_atom_site_calc_flag
_atom_site_refinement_flags
_atom_site_occupancy
_atom_site_symmetry_multiplicity
Ce Ce1 0.35253(3) 0.35579(2) 0.893484(19) 0.01339(8) Uani d . 1 1
O O6 0.3692(4) 0.0660(3) 0.8693(3) 0.0242(6) Uani d . 1 1
O O5 0.5196(3) 0.1955(3) 0.7120(3) 0.0224(6) Uani d . 1 1
O O3 0.1354(3) 0.5879(3) 0.8893(3) 0.0198(6) Uani d . 1 1
O O4 0.1202(3) 0.2775(3) 1.0582(2) 0.0181(5) Uani d . 1 1
O O7 0.6258(4) 0.2197(3) 1.0107(3) 0.0277(7) Uani d D 1 1
O O1 0.4775(3) 0.5295(3) 0.7017(3) 0.0235(6) Uani d . 1 1
O O2 0.6399(3) 0.5169(3) 0.8819(2) 0.0169(5) Uani d . 1 1
N N1 0.1240(4) 0.3026(3) 0.7095(3) 0.0185(7) Uani d . 1 1
N N2 -0.1340(4) 0.2436(4) 0.6341(3) 0.0199(7) Uani d D 1 1
C C4 0.1286(5) 0.3230(4) 0.5663(3) 0.0152(7) Uani d U 1 1
C C5 -0.0343(5) 0.2557(4) 0.7418(4) 0.0189(8) Uani d U 1 1
H H5 -0.0745 0.2328 0.8315 0.023 Uiso calc R 1 1
C C6 -0.0331(5) 0.2865(4) 0.5188(4) 0.0157(7) Uani d U 1 1
C C7 -0.0694(5) 0.3027(4) 0.3812(4) 0.0175(8) Uani d U 1 1
H H7 -0.1804 0.2823 0.3516 0.021 Uiso calc R 1 1
C C3 0.2613(5) 0.3736(4) 0.4746(4) 0.0147(7) Uani d U 1 1
H H3 0.3695 0.3983 0.5059 0.018 Uiso calc R 1 1
C C2 0.2310(5) 0.3871(4) 0.3353(3) 0.0130(7) Uani d U 1 1
C C8 0.0645(5) 0.3502(4) 0.2889(4) 0.0141(7) Uani d U 1 1
C C10 0.4720(5) 0.0728(4) 0.7632(4) 0.0235(9) Uani d U 1 1
C C1 0.6200(5) 0.5515(4) 0.7549(3) 0.0129(7) Uani d . 1 1
C C9 -0.0166(5) 0.6502(4) 0.8595(3) 0.0139(7) Uani d . 1 1
C C11 0.5451(11) -0.0663(6) 0.6954(7) 0.084(3) Uani d U 1 1
H H11A 0.6391 -0.1166 0.7478 0.126 Uiso calc R 1 1
H H11B 0.5930 -0.0413 0.6047 0.126 Uiso calc R 1 1
H H11C 0.4501 -0.1302 0.6901 0.126 Uiso calc R 1 1
H H7B 0.629(6) 0.133(3) 1.043(5) 0.037(14) Uiso d D 1 1
H H7A 0.717(5) 0.259(4) 1.032(5) 0.045(15) Uiso d D 1 1
H H2 -0.239(3) 0.212(5) 0.635(5) 0.045(15) Uiso d D 1 1

loop_
_atom_site_aniso_label
_atom_site_aniso_U_11
_atom_site_aniso_U_22
_atom_site_aniso_U_33
_atom_site_aniso_U_12
_atom_site_aniso_U_13
_atom_site_aniso_U_23
Ce1 0.01261(12) 0.01670(12) 0.01084(11) -0.00151(8) 0.00020(7) -0.00120(7)
O6 0.0253(15) 0.0189(14) 0.0274(16) -0.0020(11) 0.0036(12) 0.0014(11)
O5 0.0166(14) 0.0236(15) 0.0257(15) 0.0007(11) 0.0058(11) -0.0019(11)
O3 0.0172(13) 0.0229(14) 0.0189(14) 0.0031(11) -0.0064(11) -0.0008(11)
O4 0.0163(13) 0.0249(14) 0.0136(13) -0.0032(11) 0.0028(10) -0.0062(11)
O7 0.0244(16) 0.0199(15) 0.0401(18) -0.0023(12) -0.0165(13) 0.0038(13)
O1 0.0175(14) 0.0368(17) 0.0175(14) -0.0121(12) -0.0027(11) 0.0062(12)
O2 0.0178(13) 0.0223(14) 0.0114(13) -0.0066(10) -0.0004(10) 0.0007(10)
N1 0.0183(16) 0.0247(17) 0.0127(15) -0.0045(13) -0.0003(12) 0.0010(12)
N2 0.0151(17) 0.0302(19) 0.0146(16) -0.0066(14) 0.0024(13) 0.0016(13)
C4 0.0174(18) 0.0187(18) 0.0090(17) 0.0005(14) 0.0004(14) -0.0010(13)
C5 0.022(2) 0.025(2) 0.0090(17) -0.0024(16) 0.0026(14) 0.0013(14)
C6 0.0124(18) 0.0185(19) 0.0153(18) -0.0013(14) 0.0044(14) 0.0015(14)
C7 0.0126(18) 0.024(2) 0.0168(19) -0.0046(15) -0.0010(14) -0.0016(15)
C3 0.0118(17) 0.0191(19) 0.0137(18) -0.0014(14) -0.0022(14) -0.0027(14)
C2 0.0127(17) 0.0126(17) 0.0134(17) 0.0004(13) 0.0004(14) -0.0008(13)
C8 0.0107(17) 0.0172(18) 0.0135(18) 0.0037(13) -0.0006(13) -0.0003(14)
C10 0.025(2) 0.021(2) 0.024(2) 0.0016(16) 0.0007(17) -0.0019(16)
C1 0.0138(18) 0.0101(16) 0.0145(18) 0.0017(13) -0.0010(14) -0.0013(13)
C9 0.0136(18) 0.0158(18) 0.0127(18) -0.0054(14) 0.0003(14) 0.0019(14)
C11 0.139(7) 0.025(3) 0.079(5) 0.006(3) 0.060(5) -0.014(3)

loop_
_atom_type_symbol
_atom_type_description
_atom_type_scat_dispersion_real
_atom_type_scat_dispersion_imag
_atom_type_scat_source
C C 0.0033 0.0016 'International Tables Vol C Tables 4.2.6.8 and 6.1.1.4'
H H 0.0000 0.0000 'International Tables Vol C Tables 4.2.6.8 and 6.1.1.4'
Ce Ce -0.2486 2.6331 'International Tables Vol C Tables 4.2.6.8 and 6.1.1.4'
N N 0.0061 0.0033 'International Tables Vol C Tables 4.2.6.8 and 6.1.1.4'
O O 0.0106 0.0060 'International Tables Vol C Tables 4.2.6.8 and 6.1.1.4'

loop_
_geom_angle_atom_site_label_1
_geom_angle_atom_site_label_2
_geom_angle_atom_site_label_3
_geom_angle_site_symmetry_1
_geom_angle_site_symmetry_3
_geom_angle
O4 Ce1 O3 . . 80.07(8)
O4 Ce1 O2 . 2_667 68.71(8)
O3 Ce1 O2 . 2_667 70.91(8)
O4 Ce1 O5 . . 125.69(8)
O3 Ce1 O5 . . 134.99(8)
O2 Ce1 O5 2_667 . 148.20(8)
O4 Ce1 O1 . . 153.50(9)
O3 Ce1 O1 . . 74.17(9)
O2 Ce1 O1 2_667 . 107.59(8)
O5 Ce1 O1 . . 71.89(9)
O4 Ce1 O7 . . 97.53(9)
O3 Ce1 O7 . . 144.86(9)
O2 Ce1 O7 2_667 . 75.57(9)
O5 Ce1 O7 . . 74.44(9)
O1 Ce1 O7 . . 107.06(9)
O4 Ce1 O6 . . 76.55(8)
O3 Ce1 O6 . . 142.29(8)
O2 Ce1 O6 2_667 . 125.00(8)
O5 Ce1 O6 . . 50.21(8)
O1 Ce1 O6 . . 121.56(9)
O7 Ce1 O6 . . 68.14(9)
O4 Ce1 N1 . . 84.39(9)
O3 Ce1 N1 . . 76.65(9)
O2 Ce1 N1 2_667 . 140.60(9)
O5 Ce1 N1 . . 71.10(9)
O1 Ce1 N1 . . 83.75(9)
O7 Ce1 N1 . . 138.34(10)
O6 Ce1 N1 . . 72.00(9)
O4 Ce1 O2 . . 139.30(8)
O3 Ce1 O2 . . 91.88(8)
O2 Ce1 O2 2_667 . 70.94(9)
O5 Ce1 O2 . . 87.74(8)
O1 Ce1 O2 . . 49.17(8)
O7 Ce1 O2 . . 67.05(8)
O6 Ce1 O2 . . 124.89(8)
N1 Ce1 O2 . . 132.72(8)
O4 Ce1 C10 . . 101.21(10)
O3 Ce1 C10 . . 146.18(10)
O2 Ce1 C10 2_667 . 141.48(9)
O5 Ce1 C10 . . 25.14(10)
O1 Ce1 C10 . . 96.82(10)
O7 Ce1 C10 . . 68.91(10)
O6 Ce1 C10 . . 25.08(9)
N1 Ce1 C10 . . 69.91(10)
O2 Ce1 C10 . . 106.88(10)
O4 Ce1 C1 . . 158.49(9)
O3 Ce1 C1 . . 85.24(9)
O2 Ce1 C1 2_667 . 91.70(9)
O5 Ce1 C1 . . 75.70(9)
O1 Ce1 C1 . . 24.32(9)
O7 Ce1 C1 . . 85.50(9)
O6 Ce1 C1 . . 123.78(9)
N1 Ce1 C1 . . 107.48(9)
O2 Ce1 C1 . . 25.24(8)
C10 Ce1 C1 . . 99.75(10)
C10 O6 Ce1 . . 92.2(2)
C10 O5 Ce1 . . 96.0(2)
C9 O3 Ce1 . . 148.6(2)
C9 O4 Ce1 2_567 . 131.1(2)
Ce1 O7 H7B . . 124(3)
Ce1 O7 H7A . . 126(3)
H7B O7 H7A . . 110(3)
C1 O1 Ce1 . . 97.7(2)
C1 O2 Ce1 . 2_667 139.2(2)
C1 O2 Ce1 . . 90.97(19)
Ce1 O2 Ce1 2_667 . 109.06(8)
C5 N1 C4 . . 104.1(3)
C5 N1 Ce1 . . 123.3(2)
C4 N1 Ce1 . . 132.5(2)
C5 N2 C6 . . 107.0(3)
C5 N2 H2 . . 127(3)
C6 N2 H2 . . 126(3)
C3 C4 C6 . . 120.0(3)
C3 C4 N1 . . 130.5(3)
C6 C4 N1 . . 109.5(3)
N1 C5 N2 . . 114.1(3)
N1 C5 H5 . . 122.9
N2 C5 H5 . . 122.9
N2 C6 C7 . . 132.6(3)
N2 C6 C4 . . 105.3(3)
C7 C6 C4 . . 122.0(3)
C8 C7 C6 . . 118.1(3)
C8 C7 H7 . . 121.0
C6 C7 H7 . . 121.0
C4 C3 C2 . . 119.4(3)
C4 C3 H3 . . 120.3
C2 C3 H3 . . 120.3
C3 C2 C8 . . 119.8(3)
C3 C2 C1 . 2_666 115.2(3)
C8 C2 C1 . 2_666 124.9(3)
C7 C8 C2 . . 120.7(3)
C7 C8 C9 . 2_566 113.4(3)
C2 C8 C9 . 2_566 125.8(3)
O6 C10 O5 . . 121.6(4)
O6 C10 C11 . . 120.3(4)
O5 C10 C11 . . 118.1(4)
O6 C10 Ce1 . . 62.8(2)
O5 C10 Ce1 . . 58.8(2)
C11 C10 Ce1 . . 176.0(4)
O1 C1 O2 . . 120.3(3)
O1 C1 C2 . 2_666 118.3(3)
O2 C1 C2 . 2_666 121.4(3)
O1 C1 Ce1 . . 57.99(18)
O2 C1 Ce1 . . 63.79(17)
C2 C1 Ce1 2_666 . 164.7(2)
O4 C9 O3 2_567 . 123.6(3)
O4 C9 C8 2_567 2_566 119.0(3)
O3 C9 C8 . 2_566 117.0(3)
C10 C11 H11A . . 109.5
C10 C11 H11B . . 109.5
H11A C11 H11B . . 109.5
C10 C11 H11C . . 109.5
H11A C11 H11C . . 109.5
H11B C11 H11C . . 109.5

loop_
_geom_bond_atom_site_label_1
_geom_bond_atom_site_label_2
_geom_bond_site_symmetry_2
_geom_bond_distance
Ce1 O4 . 2.422(2)
Ce1 O3 . 2.529(3)
Ce1 O2 2_667 2.543(2)
Ce1 O5 . 2.547(3)
Ce1 O1 . 2.568(2)
Ce1 O7 . 2.580(3)
Ce1 O6 . 2.634(3)
Ce1 N1 . 2.646(3)
Ce1 O2 . 2.693(2)
Ce1 C10 . 2.960(4)
Ce1 C1 . 3.002(3)
O6 C10 . 1.256(5)
O5 C10 . 1.265(5)
O3 C9 . 1.262(4)
O4 C9 2_567 1.249(4)
O7 H7B . 0.830(18)
O7 H7A . 0.837(18)
O1 C1 . 1.248(4)
O2 C1 . 1.280(4)
O2 Ce1 2_667 2.543(2)
N1 C5 . 1.306(5)
N1 C4 . 1.403(5)
N2 C5 . 1.342(5)
N2 C6 . 1.376(4)
N2 H2 . 0.857(10)
C4 C3 . 1.388(5)
C4 C6 . 1.392(5)
C5 H5 . 0.9300
C6 C7 . 1.388(5)
C7 C8 . 1.388(5)
C7 H7 . 0.9300
C3 C2 . 1.394(5)
C3 H3 . 0.9300
C2 C8 . 1.422(5)
C2 C1 2_666 1.505(5)
C8 C9 2_566 1.518(5)
C10 C11 . 1.496(6)
C1 C2 2_666 1.505(5)
C9 O4 2_567 1.249(4)
C9 C8 2_566 1.518(5)
C11 H11A . 0.9600
C11 H11B . 0.9600
C11 H11C . 0.9600

loop_
_geom_hbond_atom_site_label_D
_geom_hbond_atom_site_label_H
_geom_hbond_atom_site_label_A
_geom_hbond_site_symmetry_A
_geom_hbond_distance_DH
_geom_hbond_distance_HA
_geom_hbond_distance_DA
_geom_hbond_angle_DHA
_geom_hbond_publ_flag
N2 H2 O5 1_455 0.86(3) 1.93(3) 2.716(4) 153(4) yes
O7 H7A O3 2_667 0.84(4) 2.05(4) 2.850(4) 158(3) yes
O7 H7B O6 2_657 0.83(3) 1.95(3) 2.777(4) 176(6) yes
